data_1553501
loop_
_publ_author_name
'Zagranyarski, Yulian'
'Skabeev, Artem'
'Ma, Yingjie'
'M\"ullen, Klaus'
'Li, Chen'

_publ_section_title
;
 Facile synthesis of annulated heterocyclic benzo[kl]acridine derivatives
 via one-pot N--H/C--H coupling
;
_journal_issue 11
_journal_name_full 'Organic Chemistry Frontiers'
_journal_page_first 1520
_journal_paper_doi 10.1039/C6QO00371K
_journal_volume 3
_journal_year 2016
_chemical_compound_source 'see text'
_chemical_formula_moiety 'C24 H15 N'
_chemical_formula_sum 'C24 H15 N'
_chemical_formula_weight 317.37
_space_group_IT_number 19
_space_group_name_Hall 'P 2ac 2ab'
_space_group_name_H-M_alt 'P 21 21 21'
_symmetry_cell_setting orthorhombic
_symmetry_Int_Tables_number 19
_symmetry_space_group_name_Hall 'P 2ac 2ab'
_symmetry_space_group_name_H-M 'P 21 21 21'
_atom_sites_solution_hydrogens ' ?'
_atom_sites_solution_primary ' ?'
_atom_sites_solution_secondary ' ?'
_audit_update_record
;
2016-07-19 deposited with the CCDC.
2016-09-13 downloaded from the CCDC.
;
_cell_angle_alpha 90
_cell_angle_beta 90
_cell_angle_gamma 90
_cell_formula_units_Z 4
_cell_length_a 4.8217(3)
_cell_length_b 10.1093(6)
_cell_length_c 31.140(2)
_cell_measurement_temperature 193
_cell_volume 1517.89(16)
_computing_publication_material 'PLATON (Spek, 2003)'
_diffrn_detector_area_resol_mean 18.4
_diffrn_radiation_probe x-ray
_diffrn_radiation_type MoK\a
_diffrn_radiation_wavelength 0.71073
_diffrn_reflns_reduction_process
;
;
_exptl_absorpt_coefficient_mu 0.080
_exptl_absorpt_correction_type ' ?'
_exptl_crystal_colour ' ?'
_exptl_crystal_density_diffrn 1.389
_exptl_crystal_density_method 'Not Measured'
_exptl_crystal_description ' ?'
_exptl_crystal_F_000 664
_exptl_crystal_size_max 0.540
_exptl_crystal_size_mid 0.040
_exptl_crystal_size_min 0.020
_refine_ls_abs_structure_details 'Flack (1983)'
_refine_ls_extinction_method ' ?'
_refine_ls_hydrogen_treatment ' ?'
_refine_ls_number_restraints 0
_refine_ls_weighting_scheme ?
_cod_data_source_file c6qo00371k2.cif
_cod_data_source_block bbaa
_cod_original_cell_volume 1517.87(16)
_cod_database_code 1553501

loop_
_space_group_symop_id
_space_group_symop_operation_xyz
1 x,y,z
2 1/2-x,-y,1/2+z
3 1/2+x,1/2-y,-z
4 -x,1/2+y,1/2-z

loop_
_atom_site_aniso_label
_atom_site_aniso_U_11
_atom_site_aniso_U_22
_atom_site_aniso_U_33
_atom_site_aniso_U_23
_atom_site_aniso_U_13
_atom_site_aniso_U_12
N1 0.0314 0.0230 0.0251 0.0004 0.0018 0.0009
C2 0.0255 0.0246 0.0268 0.0008 -0.0018 -0.0042
C3 0.0251 0.0233 0.0283 -0.0003 -0.0021 -0.0053
C4 0.0311 0.0283 0.0335 0.0015 -0.0034 0.0004
C5 0.0405 0.0365 0.0301 0.0057 -0.0050 -0.0047
C6 0.0360 0.0364 0.0252 0.0003 0.0034 -0.0090
C7 0.0259 0.0302 0.0286 -0.0023 0.0015 -0.0041
C8 0.0282 0.0358 0.0302 -0.0054 0.0040 -0.0047
C9 0.0269 0.0375 0.0347 -0.0088 0.0014 0.0028
C10 0.0278 0.0319 0.0306 -0.0034 -0.0030 0.0018
C11 0.0353 0.0302 0.0432 -0.0050 -0.0042 0.0032
C12 0.0430 0.0261 0.0498 -0.0016 -0.0103 -0.0040
C13 0.0314 0.0306 0.0418 0.0059 -0.0033 -0.0042
C14 0.0316 0.0286 0.0333 0.0032 0.0000 0.0010
C15 0.0279 0.0226 0.0293 -0.0007 -0.0057 0.0018
C16 0.0257 0.0238 0.0275 0.0001 0.0020 -0.0025
C17 0.0240 0.0235 0.0279 0.0009 0.0009 -0.0031
C18 0.0247 0.0234 0.0298 0.0000 0.0007 -0.0056
C19 0.0280 0.0243 0.0365 0.0014 -0.0003 0.0004
C20 0.0289 0.0278 0.0425 -0.0040 0.0045 0.0014
C21 0.0298 0.0314 0.0337 -0.0071 0.0052 -0.0033
C22 0.0282 0.0262 0.0310 -0.0007 0.0043 -0.0029
C23 0.0335 0.0360 0.0267 -0.0017 0.0029 -0.0050
C24 0.0326 0.0349 0.0274 0.0009 -0.0007 -0.0049
C25 0.0312 0.0288 0.0283 0.0014 -0.0014 -0.0000

loop_
_atom_site_label
_atom_site_type_symbol
_atom_site_thermal_displace_type
_atom_site_fract_x
_atom_site_fract_y
_atom_site_fract_z
_atom_site_occupancy
_atom_site_U_iso_or_equiv
N1 N Uani 0.53035 0.88446 0.12540 1.000 0.0265
C2 C Uani 0.47150 0.96521 0.08893 1.000 0.0256
C3 C Uani 0.27966 1.06938 0.09278 1.000 0.0256
C4 C Uani 0.23005 1.14921 0.05693 1.000 0.0310
C5 C Uani 0.36720 1.12812 0.01874 1.000 0.0357
C6 C Uani 0.56466 1.02951 0.01608 1.000 0.0325
C7 C Uani 0.62026 0.94617 0.05057 1.000 0.0282
C8 C Uani 0.83782 0.84714 0.04541 1.000 0.0314
C9 C Uani 0.85173 0.72791 0.06362 1.000 0.0331
C10 C Uani 0.64391 0.66922 0.09232 1.000 0.0301
C11 C Uani 0.60139 0.53225 0.09104 1.000 0.0362
C12 C Uani 0.40624 0.47051 0.11644 1.000 0.0397
C13 C Uani 0.24781 0.54594 0.14418 1.000 0.0346
C14 C Uani 0.28587 0.68173 0.14612 1.000 0.0312
C15 C Uani 0.48559 0.74412 0.12103 1.000 0.0266
C16 C Uani 0.47621 0.93859 0.16674 1.000 0.0257
C17 C Uani 0.27762 1.04065 0.17144 1.000 0.0251
C18 C Uani 0.15337 1.09932 0.13461 1.000 0.0260
C19 C Uani -0.05752 1.19009 0.14005 1.000 0.0296
C20 C Uani -0.14048 1.22862 0.18153 1.000 0.0331
C21 C Uani -0.01147 1.17970 0.21711 1.000 0.0316
C22 C Uani 0.20194 1.08379 0.21322 1.000 0.0285
C23 C Uani 0.33865 1.02761 0.24908 1.000 0.0321
C24 C Uani 0.53705 0.93297 0.24353 1.000 0.0316
C25 C Uani 0.60508 0.88711 0.20238 1.000 0.0294
H4 H Uiso 0.09938 1.21927 0.05895 1.000 0.0371
H5 H Uiso 0.32618 1.18113 -0.00563 1.000 0.0428
H6 H Uiso 0.66493 1.01832 -0.00993 1.000 0.0390
H8 H Uiso 0.98689 0.87027 0.02692 1.000 0.0377
H9 H Uiso 1.01117 0.67609 0.05744 1.000 0.0397
H11 H Uiso 0.71046 0.48022 0.07206 1.000 0.0435
H12 H Uiso 0.38102 0.37743 0.11491 1.000 0.0476
H13 H Uiso 0.11280 0.50471 0.16191 1.000 0.0415
H14 H Uiso 0.17376 0.73301 0.16489 1.000 0.0374
H19 H Uiso -0.14723 1.22679 0.11564 1.000 0.0355
H20 H Uiso -0.28874 1.28968 0.18480 1.000 0.0397
H21 H Uiso -0.06495 1.21011 0.24477 1.000 0.0380
H23 H Uiso 0.29181 1.05605 0.27724 1.000 0.0385
H24 H Uiso 0.63025 0.89772 0.26785 1.000 0.0380
H25 H Uiso 0.74126 0.81995 0.19911 1.000 0.0353

loop_
_atom_type_symbol
_atom_type_description
_atom_type_scat_dispersion_real
_atom_type_scat_dispersion_imag
_atom_type_scat_source
C C 0.0033 0.0016 ' International Tables Vol C Tables 4.2.6.8 and 6.1.1.4'
H H 0.0000 0.0000 ' International Tables Vol C Tables 4.2.6.8 and 6.1.1.4'
N N 0.0061 0.0033 ' International Tables Vol C Tables 4.2.6.8 and 6.1.1.4'
